data_7243578
loop_
_publ_author_name
'Chen, Yifu'
'Jing, Bo'
'Chang, Zewei'
'Gong, Junbo'

_publ_section_title
;
 Desolvation induced crystal jumping: reversible hydration and dehydration
 of a spironolactone--saccharin cocrystal with water as the jumping-mate
;
_journal_issue 39
_journal_name_full CrystEngComm
_journal_page_first 6838
_journal_page_last 6842
_journal_paper_doi 10.1039/D1CE00830G
_journal_volume 23
_journal_year 2021
_chemical_absolute_configuration ad
_chemical_formula_moiety 'C24 H32 O4 S, C7 H5 N O3 S, 0.5(H2 O)'
_chemical_formula_sum 'C31 H38 N O7.5 S2'
_chemical_formula_weight 608.74
_space_group_crystal_system monoclinic
_space_group_IT_number 5
_space_group_name_Hall 'I 2y'
_space_group_name_H-M_alt 'I 1 2 1'
_atom_sites_solution_hydrogens mixed
_atom_sites_solution_primary dual
_audit_creation_date 2021-02-20
_audit_creation_method
;
Olex2 1.2
(compiled 2018.05.29 svn.r3508 for OlexSys, GUI svn.r5506)
;
_audit_update_record
;
2021-03-02 deposited with the CCDC.	2021-09-24 downloaded from the CCDC.
;
_cell_angle_alpha 90
_cell_angle_beta 112.529(4)
_cell_angle_gamma 90
_cell_formula_units_Z 4
_cell_length_a 21.8237(9)
_cell_length_b 6.3425(2)
_cell_length_c 23.2717(9)
_cell_measurement_reflns_used 10462
_cell_measurement_temperature 113.15
_cell_measurement_theta_max 33.5900
_cell_measurement_theta_min 1.8760
_cell_volume 2975.4(2)
_computing_cell_refinement 'CrysAlisPro 1.171.39.46 (Rigaku OD, 2018)'
_computing_data_collection 'CrysAlisPro 1.171.39.46 (Rigaku OD, 2018)'
_computing_data_reduction 'CrysAlisPro 1.171.39.46 (Rigaku OD, 2018)'
_computing_molecular_graphics 'Olex2 (Dolomanov et al., 2009)'
_computing_publication_material 'Olex2 (Dolomanov et al., 2009)'
_computing_structure_refinement 'ShelXL (Sheldrick, 2015)'
_computing_structure_solution 'ShelXT (Sheldrick, 2015)'
_diffrn_ambient_temperature 113.15
_diffrn_detector 'CCD plate'
_diffrn_measured_fraction_theta_full 0.999
_diffrn_measured_fraction_theta_max 0.925
_diffrn_measurement_details
;
List of Runs (angles in degrees, time in seconds):

  # Type    Start    End  Width  t~exp~   \w     \q     \k     \f   Frames
#--------------------------------------------------------------------------
  1  \w   -120.00  60.00   1.00    2.00    --  -30.00  45.00   0.00  180
  2  \w   -120.00  30.00   1.00    2.00    --  -30.00  45.00  90.00  150
  3  \w   -120.00   0.00   1.00    2.00    --  -30.00  45.00 180.00  120
;
_diffrn_measurement_device 'abstract diffractometer'
_diffrn_measurement_device_type 'Rigaku Saturn 70 CCD'
_diffrn_measurement_method '\w scans'
_diffrn_orient_matrix_type 'CrysAlisPro convention (1999,Acta A55,543-557)'
_diffrn_orient_matrix_UB_11 0.0270073000
_diffrn_orient_matrix_UB_12 0.0075224000
_diffrn_orient_matrix_UB_13 -0.0097156000
_diffrn_orient_matrix_UB_21 -0.0225392000
_diffrn_orient_matrix_UB_22 0.0062949000
_diffrn_orient_matrix_UB_23 -0.0314215000
_diffrn_orient_matrix_UB_31 -0.0005247000
_diffrn_orient_matrix_UB_32 0.1114722000
_diffrn_orient_matrix_UB_33 0.0024579000
_diffrn_radiation_monochromator confocal
_diffrn_radiation_probe x-ray
_diffrn_radiation_type MoK\a
_diffrn_radiation_wavelength 0.71073
_diffrn_reflns_av_R_equivalents 0.0523
_diffrn_reflns_av_unetI/netI 0.0721
_diffrn_reflns_Laue_measured_fraction_full 0.999
_diffrn_reflns_Laue_measured_fraction_max 0.925
_diffrn_reflns_limit_h_max 33
_diffrn_reflns_limit_h_min -32
_diffrn_reflns_limit_k_max 9
_diffrn_reflns_limit_k_min -9
_diffrn_reflns_limit_l_max 35
_diffrn_reflns_limit_l_min -36
_diffrn_reflns_number 18338
_diffrn_reflns_point_group_measured_fraction_full 0.939
_diffrn_reflns_point_group_measured_fraction_max 0.839
_diffrn_reflns_theta_full 25.242
_diffrn_reflns_theta_max 33.655
_diffrn_reflns_theta_min 1.628
_diffrn_source 'rotating anode'
_diffrn_source_type 'Enhance (Mo) X-ray Source'
_exptl_absorpt_coefficient_mu 0.230
_exptl_absorpt_correction_T_max 1.00000
_exptl_absorpt_correction_T_min 0.92109
_exptl_absorpt_correction_type multi-scan
_exptl_absorpt_process_details 'CrysAlisPro 1.171.39.46 (Rigaku Oxford Diffraction, 2018)'
_exptl_crystal_density_diffrn 1.359
_exptl_crystal_description block
_exptl_crystal_F_000 1292
_exptl_crystal_size_max 0.18
_exptl_crystal_size_mid 0.16
_exptl_crystal_size_min 0.13
_refine_diff_density_max 0.611
_refine_diff_density_min -0.351
_refine_diff_density_rms 0.066
_refine_ls_abs_structure_details
;
 Flack x determined using 2664 quotients [(I+)-(I-)]/[(I+)+(I-)]
 (Parsons, Flack and Wagner, Acta Cryst. B69 (2013) 249-259).
;
_refine_ls_abs_structure_Flack 0.01(7)
_refine_ls_extinction_coef 0.0043(9)
_refine_ls_extinction_expression Fc^*^=kFc[1+0.001xFc^2^\l^3^/sin(2\q)]^-1/4^
_refine_ls_extinction_method 'SHELXL-2018/3 (Sheldrick 2018)'
_refine_ls_goodness_of_fit_ref 1.031
_refine_ls_hydrogen_treatment constr
_refine_ls_matrix_type full
_refine_ls_number_parameters 379
_refine_ls_number_reflns 9920
_refine_ls_number_restraints 1
_refine_ls_restrained_S_all 1.031
_refine_ls_R_factor_all 0.0695
_refine_ls_R_factor_gt 0.0565
_refine_ls_shift/su_max 0.001
_refine_ls_shift/su_mean 0.000
_refine_ls_structure_factor_coef Fsqd
_refine_ls_weighting_details 'w=1/[\s^2^(Fo^2^)+(0.0789P)^2^] where P=(Fo^2^+2Fc^2^)/3'
_refine_ls_weighting_scheme calc
_refine_ls_wR_factor_gt 0.1375
_refine_ls_wR_factor_ref 0.1512
_reflns_Friedel_coverage 0.686
_reflns_Friedel_fraction_full 0.866
_reflns_Friedel_fraction_max 0.738
_reflns_number_gt 8240
_reflns_number_total 9920
_reflns_threshold_expression 'I > 2\s(I)'
_cod_data_source_file d1ce00830g6.cif
_cod_data_source_block r20210130f
_cod_depositor_comments 'Adding full bibliography for 7243578--7243582.cif.'
_cod_original_formula_sum 'C31 H38 N O7.50 S2'
_cod_database_code 7243578
_shelx_shelxl_version_number 2018/3
_chemical_oxdiff_formula 'C11 H10 N O'
_shelx_space_group_comment
;
The symmetry employed for this shelxl refinement is uniquely defined
by the following loop, which should always be used as a source of
symmetry information in preference to the above space-group names.
They are only intended as comments.
;
_shelx_estimated_absorpt_t_max 0.971
_shelx_estimated_absorpt_t_min 0.960
_reflns_odcompleteness_completeness 99.94
_reflns_odcompleteness_iscentric 1
_reflns_odcompleteness_theta 26.32
_olex2_refinement_description
;
1. Fixed Uiso
 At 1.2 times of:
  All C(H) groups, All C(H,H) groups, All N(H) groups
 At 1.5 times of:
  All C(H,H,H) groups, All O(H,H) groups
2. Others
 Fixed Sof: H8A(0.5) H8B(0.5)
3.a Riding coordinates:
 O8(H8A,H8B)
3.b Ternary CH refined with riding coordinates:
 C5(H5), C12(H12), C13(H13), C14(H14)
3.c Secondary CH2 refined with riding coordinates:
 C2(H2A,H2B), C3(H3A,H3B), C6(H6A,H6B), C7(H7A,H7B), C10(H10A,H10B), C11(H11A,
 H11B), C15(H15A,H15B), C21(H21A,H21B), C22(H22A,H22B)
3.d Aromatic/amide H refined with riding coordinates:
 C17(H17), N1(H1), C28(H28), C29(H29), C30(H30), C31(H31)
3.e Idealised Me refined as rotating group:
 C18(H18A,H18B,H18C), C19(H19A,H19B,H19C), C24(H24A,H24B,H24C)
;
_olex2_submission_special_instructions 'No special instructions were received'
_oxdiff_exptl_absorpt_empirical_details
;
Empirical correction (ABSPACK) includes:
- Absorption correction using spherical harmonics
- Frame scaling
- Detector area scaling
;
_oxdiff_exptl_absorpt_empirical_full_max 1.232
_oxdiff_exptl_absorpt_empirical_full_min 0.722

loop_
_space_group_symop_operation_xyz
'x, y, z'
'-x, y, -z'
'x+1/2, y+1/2, z+1/2'
'-x+1/2, y+1/2, -z+1/2'

loop_
_atom_site_label
_atom_site_type_symbol
_atom_site_fract_x
_atom_site_fract_y
_atom_site_fract_z
_atom_site_U_iso_or_equiv
_atom_site_adp_type
_atom_site_occupancy
_atom_site_site_symmetry_order
_atom_site_calc_flag
_atom_site_refinement_flags_posn
_atom_site_refinement_flags_adp
_atom_site_refinement_flags_occupancy
_atom_site_disorder_assembly
_atom_site_disorder_group
S1 S 0.49470(4) 0.70661(13) 0.79904(3) 0.02777(18) Uani 1 1 d . . . . .
O1 O 0.31307(11) 0.5802(4) 0.54201(11) 0.0340(5) Uani 1 1 d . . . . .
O2 O 0.4675(3) 0.8788(8) 0.88863(19) 0.0992(18) Uani 1 1 d . . . . .
O3 O 0.78195(9) 1.1572(4) 0.85199(9) 0.0240(4) Uani 1 1 d . . . . .
O4 O 0.89063(10) 1.0944(5) 0.89466(12) 0.0382(6) Uani 1 1 d . . . . .
C1 C 0.35305(13) 0.7200(6) 0.56837(13) 0.0261(6) Uani 1 1 d . . . . .
C2 C 0.39234(14) 0.8278(6) 0.53706(14) 0.0308(7) Uani 1 1 d . . . . .
H2A H 0.370175 0.961110 0.518075 0.037 Uiso 1 1 calc R . . . .
H2B H 0.394956 0.736826 0.503513 0.037 Uiso 1 1 calc R . . . .
C3 C 0.46221(14) 0.8748(6) 0.58419(13) 0.0272(6) Uani 1 1 d . . . . .
H3A H 0.486929 0.951985 0.562931 0.033 Uiso 1 1 calc R . . . .
H3B H 0.485500 0.739711 0.599443 0.033 Uiso 1 1 calc R . . . .
C4 C 0.46334(14) 1.0048(5) 0.63998(12) 0.0218(5) Uani 1 1 d . . . . .
C5 C 0.53234(12) 0.9705(5) 0.69408(11) 0.0180(5) Uani 1 1 d . . . . .
H5 H 0.537081 0.814892 0.701384 0.022 Uiso 1 1 calc R . . . .
C6 C 0.58983(13) 1.0376(5) 0.67584(12) 0.0222(5) Uani 1 1 d . . . . .
H6A H 0.587272 0.958803 0.638261 0.027 Uiso 1 1 calc R . . . .
H6B H 0.585673 1.189668 0.665490 0.027 Uiso 1 1 calc R . . . .
C7 C 0.65721(13) 0.9966(5) 0.72824(12) 0.0205(5) Uani 1 1 d . . . . .
H7A H 0.663066 0.843230 0.736435 0.025 Uiso 1 1 calc R . . . .
H7B H 0.693048 1.045930 0.715327 0.025 Uiso 1 1 calc R . . . .
C8 C 0.66210(12) 1.1107(4) 0.78734(11) 0.0186(5) Uani 1 1 d . . . . .
C9 C 0.72023(13) 1.0544(5) 0.84856(12) 0.0197(5) Uani 1 1 d . . . . .
C10 C 0.69797(13) 1.1413(6) 0.89910(12) 0.0258(6) Uani 1 1 d . . . . .
H10A H 0.713561 1.288109 0.909922 0.031 Uiso 1 1 calc R . . . .
H10B H 0.715638 1.053659 0.937137 0.031 Uiso 1 1 calc R . . . .
C11 C 0.62110(13) 1.1324(6) 0.87015(12) 0.0246(6) Uani 1 1 d . . . . .
H11A H 0.603785 1.043314 0.895464 0.030 Uiso 1 1 calc R . . . .
H11B H 0.601774 1.275403 0.866572 0.030 Uiso 1 1 calc R . . . .
C12 C 0.60538(12) 1.0348(5) 0.80556(11) 0.0184(5) Uani 1 1 d . . . . .
H12 H 0.610969 0.878899 0.811881 0.022 Uiso 1 1 calc R . . . .
C13 C 0.53661(12) 1.0698(5) 0.75597(12) 0.0197(5) Uani 1 1 d . . . . .
H13 H 0.529725 1.225163 0.749368 0.024 Uiso 1 1 calc R . . . .
C14 C 0.48185(13) 0.9838(5) 0.77571(13) 0.0225(5) Uani 1 1 d . . . . .
H14 H 0.482708 1.067484 0.812442 0.027 Uiso 1 1 calc R . . . .
C15 C 0.41372(13) 1.0136(6) 0.72369(14) 0.0282(6) Uani 1 1 d . . . . .
H15A H 0.379873 0.942284 0.735439 0.034 Uiso 1 1 calc R . . . .
H15B H 0.402931 1.165878 0.718901 0.034 Uiso 1 1 calc R . . . .
C16 C 0.41065(13) 0.9270(5) 0.66250(13) 0.0235(6) Uani 1 1 d . . . . .
C17 C 0.36301(14) 0.7906(5) 0.63048(13) 0.0258(6) Uani 1 1 d . . . . .
H17 H 0.334457 0.737821 0.649329 0.031 Uiso 1 1 calc R . . . .
C18 C 0.44987(16) 1.2373(6) 0.62154(16) 0.0333(7) Uani 1 1 d . . . . .
H18A H 0.482454 1.287853 0.605195 0.050 Uiso 1 1 calc GR . . . .
H18B H 0.453423 1.320735 0.658138 0.050 Uiso 1 1 calc GR . . . .
H18C H 0.405117 1.252138 0.589512 0.050 Uiso 1 1 calc GR . . . .
C19 C 0.66082(15) 1.3496(5) 0.77700(15) 0.0268(6) Uani 1 1 d . . . . .
H19A H 0.698085 1.390002 0.765689 0.040 Uiso 1 1 calc GR . . . .
H19B H 0.664538 1.422507 0.815328 0.040 Uiso 1 1 calc GR . . . .
H19C H 0.619010 1.389098 0.743375 0.040 Uiso 1 1 calc GR . . . .
C20 C 0.83491(14) 1.0361(6) 0.88402(13) 0.0255(6) Uani 1 1 d . . . . .
C21 C 0.81231(14) 0.8347(5) 0.90315(13) 0.0248(6) Uani 1 1 d . . . . .
H21A H 0.817030 0.840143 0.947167 0.030 Uiso 1 1 calc R . . . .
H21B H 0.837532 0.712536 0.897243 0.030 Uiso 1 1 calc R . . . .
C22 C 0.73995(13) 0.8235(5) 0.85958(12) 0.0217(5) Uani 1 1 d . . . . .
H22A H 0.713181 0.748488 0.879198 0.026 Uiso 1 1 calc R . . . .
H22B H 0.734734 0.751761 0.820190 0.026 Uiso 1 1 calc R . . . .
C23 C 0.48141(19) 0.7184(8) 0.86908(17) 0.0455(10) Uani 1 1 d . . . . .
C24 C 0.49089(19) 0.5125(8) 0.90238(19) 0.0433(9) Uani 1 1 d . . . . .
H24A H 0.483649 0.397035 0.872520 0.065 Uiso 1 1 calc GR . . . .
H24B H 0.459084 0.500869 0.922646 0.065 Uiso 1 1 calc GR . . . .
H24C H 0.536150 0.504478 0.933851 0.065 Uiso 1 1 calc GR . . . .
S2 S 0.70328(3) 1.64461(12) 1.01963(3) 0.02414(16) Uani 1 1 d . . . . .
O5 O 0.77713(14) 1.8150(6) 1.18477(11) 0.0514(8) Uani 1 1 d . . . . .
O6 O 0.74753(13) 1.5667(4) 0.99271(11) 0.0341(5) Uani 1 1 d . . . . .
O7 O 0.64406(12) 1.7450(5) 0.97911(11) 0.0400(6) Uani 1 1 d . . . . .
N1 N 0.74402(13) 1.7974(5) 1.07895(11) 0.0304(6) Uani 1 1 d . . . . .
H1 H 0.762494 1.916564 1.074660 0.037 Uiso 1 1 calc R . . . .
C25 C 0.74725(16) 1.7255(7) 1.13615(14) 0.0347(8) Uani 1 1 d . . . . .
C26 C 0.71077(16) 1.5259(6) 1.12747(14) 0.0317(7) Uani 1 1 d . . . . .
C27 C 0.68525(15) 1.4584(5) 1.06575(14) 0.0267(6) Uani 1 1 d . . . . .
C28 C 0.65105(17) 1.2724(6) 1.04724(18) 0.0354(8) Uani 1 1 d . . . . .
H28 H 0.634805 1.227839 1.005053 0.042 Uiso 1 1 calc R . . . .
C29 C 0.6413(2) 1.1526(7) 1.0928(2) 0.0502(11) Uani 1 1 d . . . . .
H29 H 0.617404 1.023807 1.081776 0.060 Uiso 1 1 calc R . . . .
C30 C 0.6659(2) 1.2179(9) 1.1541(2) 0.0547(12) Uani 1 1 d . . . . .
H30 H 0.658795 1.132482 1.184445 0.066 Uiso 1 1 calc R . . . .
C31 C 0.7007(2) 1.4046(9) 1.17234(18) 0.0510(12) Uani 1 1 d . . . . .
H31 H 0.717276 1.448156 1.214615 0.061 Uiso 1 1 calc R . . . .
O8 O 1.000000 0.8757(11) 1.000000 0.0765(16) Uani 1 2 d S T P . .
H8A H 1.030830 0.936541 1.029660 0.115 Uiso 0.5 1 d R . . . .
H8B H 0.977050 0.975971 0.977920 0.115 Uiso 0.5 1 d R . . . .

loop_
_atom_site_aniso_label
_atom_site_aniso_U_11
_atom_site_aniso_U_22
_atom_site_aniso_U_33
_atom_site_aniso_U_23
_atom_site_aniso_U_13
_atom_site_aniso_U_12
S1 0.0315(3) 0.0278(4) 0.0278(3) -0.0033(3) 0.0156(3) -0.0071(3)
O1 0.0304(11) 0.0296(13) 0.0299(11) -0.0035(9) -0.0019(8) -0.0076(10)
O2 0.171(4) 0.092(3) 0.084(3) 0.045(2) 0.103(3) 0.082(3)
O3 0.0210(8) 0.0213(11) 0.0261(9) -0.0027(8) 0.0049(7) -0.0068(8)
O4 0.0205(9) 0.0440(16) 0.0462(14) 0.0041(12) 0.0082(9) -0.0077(10)
C1 0.0204(11) 0.0273(15) 0.0230(12) -0.0015(11) -0.0003(9) 0.0012(12)
C2 0.0240(13) 0.041(2) 0.0208(12) -0.0049(13) 0.0016(10) -0.0052(13)
C3 0.0214(11) 0.0390(19) 0.0196(11) -0.0067(12) 0.0059(9) -0.0049(12)
C4 0.0221(11) 0.0220(15) 0.0199(11) -0.0004(10) 0.0063(9) -0.0015(10)
C5 0.0194(10) 0.0160(13) 0.0172(10) -0.0027(9) 0.0054(8) -0.0017(9)
C6 0.0238(12) 0.0240(15) 0.0195(11) -0.0019(10) 0.0088(9) -0.0042(11)
C7 0.0194(11) 0.0238(15) 0.0177(10) -0.0027(10) 0.0066(9) -0.0028(10)
C8 0.0189(10) 0.0176(14) 0.0176(10) -0.0039(9) 0.0050(8) -0.0045(9)
C9 0.0196(11) 0.0191(13) 0.0197(11) -0.0033(10) 0.0066(9) -0.0047(10)
C10 0.0254(12) 0.0290(15) 0.0211(11) -0.0113(12) 0.0066(9) -0.0038(12)
C11 0.0239(11) 0.0303(16) 0.0182(10) -0.0069(11) 0.0065(9) 0.0000(12)
C12 0.0184(10) 0.0190(13) 0.0170(10) -0.0050(9) 0.0058(8) -0.0026(10)
C13 0.0200(11) 0.0190(13) 0.0188(11) -0.0035(10) 0.0059(9) -0.0028(10)
C14 0.0198(11) 0.0260(15) 0.0222(12) -0.0068(11) 0.0087(9) -0.0008(11)
C15 0.0183(11) 0.0394(19) 0.0268(13) -0.0086(13) 0.0085(10) 0.0008(12)
C16 0.0191(11) 0.0263(15) 0.0222(12) -0.0031(11) 0.0047(9) 0.0023(11)
C17 0.0198(11) 0.0287(16) 0.0253(13) -0.0006(12) 0.0045(10) -0.0015(11)
C18 0.0327(15) 0.0249(17) 0.0355(16) 0.0056(13) 0.0058(12) 0.0051(14)
C19 0.0285(13) 0.0171(14) 0.0306(14) -0.0014(11) 0.0065(11) -0.0048(11)
C20 0.0230(12) 0.0302(17) 0.0227(12) -0.0001(11) 0.0079(10) 0.0003(12)
C21 0.0232(12) 0.0267(16) 0.0247(12) 0.0012(11) 0.0094(10) 0.0002(12)
C22 0.0229(12) 0.0200(14) 0.0195(11) -0.0020(10) 0.0052(9) -0.0032(10)
C23 0.0484(19) 0.060(3) 0.0417(18) 0.0152(19) 0.0324(16) 0.024(2)
C24 0.0361(17) 0.058(3) 0.0407(19) 0.0157(19) 0.0202(15) 0.0038(18)
S2 0.0298(3) 0.0236(4) 0.0177(3) -0.0003(3) 0.0076(2) -0.0039(3)
O5 0.0475(15) 0.074(2) 0.0239(11) -0.0179(13) 0.0044(10) 0.0122(15)
O6 0.0493(13) 0.0316(13) 0.0308(11) -0.0077(10) 0.0259(10) -0.0098(11)
O7 0.0382(12) 0.0392(16) 0.0318(11) 0.0115(11) 0.0014(9) -0.0018(11)
N1 0.0357(13) 0.0310(15) 0.0224(11) -0.0077(11) 0.0086(10) -0.0032(12)
C25 0.0328(14) 0.048(2) 0.0209(12) -0.0014(14) 0.0074(11) 0.0152(16)
C26 0.0301(14) 0.045(2) 0.0224(13) 0.0101(13) 0.0127(11) 0.0160(14)
C27 0.0285(13) 0.0277(16) 0.0293(14) 0.0085(12) 0.0169(11) 0.0060(12)
C28 0.0364(16) 0.0292(19) 0.0495(19) 0.0049(15) 0.0265(15) 0.0011(14)
C29 0.051(2) 0.036(2) 0.083(3) 0.022(2) 0.047(2) 0.0111(19)
C30 0.059(2) 0.060(3) 0.066(3) 0.039(2) 0.046(2) 0.026(2)
C31 0.049(2) 0.077(4) 0.0365(18) 0.027(2) 0.0264(17) 0.028(2)
O8 0.086(4) 0.076(4) 0.058(3) 0.000 0.018(3) 0.000

loop_
_atom_type_symbol
_atom_type_description
_atom_type_scat_dispersion_real
_atom_type_scat_dispersion_imag
_atom_type_scat_source
C C 0.0033 0.0016 'International Tables Vol C Tables 4.2.6.8 and 6.1.1.4'
H H 0.0000 0.0000 'International Tables Vol C Tables 4.2.6.8 and 6.1.1.4'
N N 0.0061 0.0033 'International Tables Vol C Tables 4.2.6.8 and 6.1.1.4'
O O 0.0106 0.0060 'International Tables Vol C Tables 4.2.6.8 and 6.1.1.4'
S S 0.1246 0.1234 'International Tables Vol C Tables 4.2.6.8 and 6.1.1.4'

loop_
_geom_angle_atom_site_label_1
_geom_angle_atom_site_label_2
_geom_angle_atom_site_label_3
_geom_angle
_geom_angle_site_symmetry_1
_geom_angle_site_symmetry_3
_geom_angle_publ_flag
C23 S1 C14 99.95(18) . . ?
C20 O3 C9 110.5(2) . . ?
O1 C1 C2 121.3(3) . . ?
O1 C1 C17 121.8(3) . . ?
C17 C1 C2 116.9(3) . . ?
C1 C2 H2A 109.7 . . ?
C1 C2 H2B 109.7 . . ?
C1 C2 C3 110.0(2) . . ?
H2A C2 H2B 108.2 . . ?
C3 C2 H2A 109.7 . . ?
C3 C2 H2B 109.7 . . ?
C2 C3 H3A 108.8 . . ?
C2 C3 H3B 108.8 . . ?
C2 C3 C4 113.7(2) . . ?
H3A C3 H3B 107.7 . . ?
C4 C3 H3A 108.8 . . ?
C4 C3 H3B 108.8 . . ?
C3 C4 C5 107.8(2) . . ?
C3 C4 C18 110.0(3) . . ?
C16 C4 C3 110.5(2) . . ?
C16 C4 C5 107.5(2) . . ?
C16 C4 C18 108.7(3) . . ?
C18 C4 C5 112.4(2) . . ?
C4 C5 H5 106.2 . . ?
C6 C5 C4 112.1(2) . . ?
C6 C5 H5 106.2 . . ?
C6 C5 C13 112.5(2) . . ?
C13 C5 C4 113.0(2) . . ?
C13 C5 H5 106.2 . . ?
C5 C6 H6A 109.3 . . ?
C5 C6 H6B 109.3 . . ?
H6A C6 H6B 107.9 . . ?
C7 C6 C5 111.8(2) . . ?
C7 C6 H6A 109.3 . . ?
C7 C6 H6B 109.3 . . ?
C6 C7 H7A 109.5 . . ?
C6 C7 H7B 109.5 . . ?
H7A C7 H7B 108.1 . . ?
C8 C7 C6 110.7(2) . . ?
C8 C7 H7A 109.5 . . ?
C8 C7 H7B 109.5 . . ?
C7 C8 C9 118.2(2) . . ?
C7 C8 C12 108.5(2) . . ?
C7 C8 C19 109.7(2) . . ?
C12 C8 C9 97.9(2) . . ?
C12 C8 C19 112.7(2) . . ?
C19 C8 C9 109.4(2) . . ?
O3 C9 C8 111.0(2) . . ?
O3 C9 C10 110.5(2) . . ?
O3 C9 C22 102.9(2) . . ?
C10 C9 C8 103.6(2) . . ?
C22 C9 C8 117.3(2) . . ?
C22 C9 C10 111.6(2) . . ?
C9 C10 H10A 110.7 . . ?
C9 C10 H10B 110.7 . . ?
C9 C10 C11 105.1(2) . . ?
H10A C10 H10B 108.8 . . ?
C11 C10 H10A 110.7 . . ?
C11 C10 H10B 110.7 . . ?
C10 C11 H11A 111.0 . . ?
C10 C11 H11B 111.0 . . ?
H11A C11 H11B 109.0 . . ?
C12 C11 C10 103.8(2) . . ?
C12 C11 H11A 111.0 . . ?
C12 C11 H11B 111.0 . . ?
C8 C12 C11 104.0(2) . . ?
C8 C12 H12 106.6 . . ?
C11 C12 H12 106.6 . . ?
C13 C12 C8 114.3(2) . . ?
C13 C12 C11 118.0(2) . . ?
C13 C12 H12 106.6 . . ?
C5 C13 H13 107.9 . . ?
C12 C13 C5 109.8(2) . . ?
C12 C13 H13 107.9 . . ?
C12 C13 C14 112.1(2) . . ?
C14 C13 C5 111.1(2) . . ?
C14 C13 H13 107.9 . . ?
S1 C14 H14 107.8 . . ?
C13 C14 S1 112.4(2) . . ?
C13 C14 H14 107.8 . . ?
C15 C14 S1 110.2(2) . . ?
C15 C14 C13 110.6(2) . . ?
C15 C14 H14 107.8 . . ?
C14 C15 H15A 109.1 . . ?
C14 C15 H15B 109.1 . . ?
H15A C15 H15B 107.8 . . ?
C16 C15 C14 112.5(2) . . ?
C16 C15 H15A 109.1 . . ?
C16 C15 H15B 109.1 . . ?
C15 C16 C4 116.4(3) . . ?
C17 C16 C4 123.2(3) . . ?
C17 C16 C15 120.5(3) . . ?
C1 C17 H17 118.5 . . ?
C16 C17 C1 122.9(3) . . ?
C16 C17 H17 118.5 . . ?
C4 C18 H18A 109.5 . . ?
C4 C18 H18B 109.5 . . ?
C4 C18 H18C 109.5 . . ?
H18A C18 H18B 109.5 . . ?
H18A C18 H18C 109.5 . . ?
H18B C18 H18C 109.5 . . ?
C8 C19 H19A 109.5 . . ?
C8 C19 H19B 109.5 . . ?
C8 C19 H19C 109.5 . . ?
H19A C19 H19B 109.5 . . ?
H19A C19 H19C 109.5 . . ?
H19B C19 H19C 109.5 . . ?
O3 C20 C21 109.9(2) . . ?
O4 C20 O3 121.5(3) . . ?
O4 C20 C21 128.6(3) . . ?
C20 C21 H21A 111.2 . . ?
C20 C21 H21B 111.2 . . ?
C20 C21 C22 102.6(2) . . ?
H21A C21 H21B 109.2 . . ?
C22 C21 H21A 111.2 . . ?
C22 C21 H21B 111.2 . . ?
C9 C22 H22A 111.2 . . ?
C9 C22 H22B 111.2 . . ?
C21 C22 C9 102.9(2) . . ?
C21 C22 H22A 111.2 . . ?
C21 C22 H22B 111.2 . . ?
H22A C22 H22B 109.1 . . ?
O2 C23 S1 122.8(3) . . ?
O2 C23 C24 123.4(3) . . ?
C24 C23 S1 113.8(3) . . ?
C23 C24 H24A 109.5 . . ?
C23 C24 H24B 109.5 . . ?
C23 C24 H24C 109.5 . . ?
H24A C24 H24B 109.5 . . ?
H24A C24 H24C 109.5 . . ?
H24B C24 H24C 109.5 . . ?
O6 S2 N1 109.53(15) . . ?
O6 S2 C27 112.79(16) . . ?
O7 S2 O6 117.34(16) . . ?
O7 S2 N1 110.76(16) . . ?
O7 S2 C27 110.45(15) . . ?
N1 S2 C27 93.42(16) . . ?
S2 N1 H1 122.4 . . ?
C25 N1 S2 115.2(3) . . ?
C25 N1 H1 122.4 . . ?
O5 C25 N1 123.8(4) . . ?
O5 C25 C26 127.1(3) . . ?
N1 C25 C26 109.1(3) . . ?
C27 C26 C25 112.8(3) . . ?
C31 C26 C25 127.7(4) . . ?
C31 C26 C27 119.4(4) . . ?
C26 C27 S2 109.4(3) . . ?
C28 C27 S2 127.8(3) . . ?
C28 C27 C26 122.8(3) . . ?
C27 C28 H28 121.5 . . ?
C27 C28 C29 117.1(4) . . ?
C29 C28 H28 121.5 . . ?
C28 C29 H29 119.6 . . ?
C30 C29 C28 120.8(4) . . ?
C30 C29 H29 119.6 . . ?
C29 C30 H30 119.1 . . ?
C29 C30 C31 121.7(4) . . ?
C31 C30 H30 119.1 . . ?
C26 C31 C30 118.2(4) . . ?
C26 C31 H31 120.9 . . ?
C30 C31 H31 120.9 . . ?
H8A O8 H8A 126.0 . 2_757 ?
H8A O8 H8B 104.5 2_757 2_757 ?
H8A O8 H8B 104.5 . . ?
H8A O8 H8B 21.4 . 2_757 ?
H8B O8 H8A 21.4 . 2_757 ?
H8B O8 H8B 83.1 . 2_757 ?

loop_
_geom_bond_atom_site_label_1
_geom_bond_atom_site_label_2
_geom_bond_distance
_geom_bond_site_symmetry_2
_geom_bond_publ_flag
S1 C14 1.830(3) . ?
S1 C23 1.763(3) . ?
O1 C1 1.230(4) . ?
O2 C23 1.200(6) . ?
O3 C9 1.471(3) . ?
O3 C20 1.350(4) . ?
O4 C20 1.203(4) . ?
C1 C2 1.487(5) . ?
C1 C17 1.448(4) . ?
C2 H2A 0.9900 . ?
C2 H2B 0.9900 . ?
C2 C3 1.528(4) . ?
C3 H3A 0.9900 . ?
C3 H3B 0.9900 . ?
C3 C4 1.530(4) . ?
C4 C5 1.564(4) . ?
C4 C16 1.517(4) . ?
C4 C18 1.533(5) . ?
C5 H5 1.0000 . ?
C5 C6 1.531(4) . ?
C5 C13 1.542(3) . ?
C6 H6A 0.9900 . ?
C6 H6B 0.9900 . ?
C6 C7 1.531(4) . ?
C7 H7A 0.9900 . ?
C7 H7B 0.9900 . ?
C7 C8 1.521(4) . ?
C8 C9 1.543(4) . ?
C8 C12 1.532(4) . ?
C8 C19 1.533(4) . ?
C9 C10 1.537(4) . ?
C9 C22 1.520(4) . ?
C10 H10A 0.9900 . ?
C10 H10B 0.9900 . ?
C10 C11 1.551(4) . ?
C11 H11A 0.9900 . ?
C11 H11B 0.9900 . ?
C11 C12 1.538(4) . ?
C12 H12 1.0000 . ?
C12 C13 1.519(4) . ?
C13 H13 1.0000 . ?
C13 C14 1.535(4) . ?
C14 H14 1.0000 . ?
C14 C15 1.527(4) . ?
C15 H15A 0.9900 . ?
C15 H15B 0.9900 . ?
C15 C16 1.503(4) . ?
C16 C17 1.338(4) . ?
C17 H17 0.9500 . ?
C18 H18A 0.9800 . ?
C18 H18B 0.9800 . ?
C18 H18C 0.9800 . ?
C19 H19A 0.9800 . ?
C19 H19B 0.9800 . ?
C19 H19C 0.9800 . ?
C20 C21 1.497(5) . ?
C21 H21A 0.9900 . ?
C21 H21B 0.9900 . ?
C21 C22 1.517(4) . ?
C22 H22A 0.9900 . ?
C22 H22B 0.9900 . ?
C23 C24 1.491(6) . ?
C24 H24A 0.9800 . ?
C24 H24B 0.9800 . ?
C24 H24C 0.9800 . ?
S2 O6 1.426(2) . ?
S2 O7 1.425(2) . ?
S2 N1 1.642(3) . ?
S2 C27 1.739(3) . ?
O5 C25 1.209(4) . ?
N1 H1 0.8800 . ?
N1 C25 1.383(4) . ?
C25 C26 1.467(6) . ?
C26 C27 1.394(5) . ?
C26 C31 1.381(5) . ?
C27 C28 1.375(5) . ?
C28 H28 0.9500 . ?
C28 C29 1.386(5) . ?
C29 H29 0.9500 . ?
C29 C30 1.380(7) . ?
C30 H30 0.9500 . ?
C30 C31 1.382(8) . ?
C31 H31 0.9500 . ?
O8 H8A 0.8500 2_757 ?
O8 H8A 0.8499 . ?
O8 H8B 0.8500 2_757 ?
O8 H8B 0.8500 . ?

loop_
_geom_torsion_atom_site_label_1
_geom_torsion_atom_site_label_2
_geom_torsion_atom_site_label_3
_geom_torsion_atom_site_label_4
_geom_torsion
_geom_torsion_site_symmetry_1
_geom_torsion_site_symmetry_2
_geom_torsion_site_symmetry_3
_geom_torsion_site_symmetry_4
_geom_torsion_publ_flag
S1 C14 C15 C16 -72.8(3) . . . . ?
O1 C1 C2 C3 -143.2(3) . . . . ?
O1 C1 C17 C16 173.2(3) . . . . ?
O3 C9 C10 C11 147.7(3) . . . . ?
O3 C9 C22 C21 32.2(3) . . . . ?
O3 C20 C21 C22 18.8(3) . . . . ?
O4 C20 C21 C22 -162.5(3) . . . . ?
C1 C2 C3 C4 -56.1(4) . . . . ?
C2 C1 C17 C16 -8.2(5) . . . . ?
C2 C3 C4 C5 159.3(3) . . . . ?
C2 C3 C4 C16 42.2(4) . . . . ?
C2 C3 C4 C18 -77.8(3) . . . . ?
C3 C4 C5 C6 59.2(3) . . . . ?
C3 C4 C5 C13 -172.4(2) . . . . ?
C3 C4 C16 C15 169.5(3) . . . . ?
C3 C4 C16 C17 -11.1(4) . . . . ?
C4 C5 C6 C7 -178.1(2) . . . . ?
C4 C5 C13 C12 -178.6(2) . . . . ?
C4 C5 C13 C14 56.9(3) . . . . ?
C4 C16 C17 C1 -6.4(5) . . . . ?
C5 C4 C16 C15 52.1(3) . . . . ?
C5 C4 C16 C17 -128.5(3) . . . . ?
C5 C6 C7 C8 -57.4(3) . . . . ?
C5 C13 C14 S1 69.3(3) . . . . ?
C5 C13 C14 C15 -54.4(3) . . . . ?
C6 C5 C13 C12 -50.3(3) . . . . ?
C6 C5 C13 C14 -174.9(2) . . . . ?
C6 C7 C8 C9 168.2(2) . . . . ?
C6 C7 C8 C12 58.1(3) . . . . ?
C6 C7 C8 C19 -65.4(3) . . . . ?
C7 C8 C9 O3 78.5(3) . . . . ?
C7 C8 C9 C10 -162.9(2) . . . . ?
C7 C8 C9 C22 -39.4(3) . . . . ?
C7 C8 C12 C11 171.6(2) . . . . ?
C7 C8 C12 C13 -58.3(3) . . . . ?
C8 C9 C10 C11 28.7(3) . . . . ?
C8 C9 C22 C21 154.4(2) . . . . ?
C8 C12 C13 C5 54.0(3) . . . . ?
C8 C12 C13 C14 178.0(2) . . . . ?
C9 O3 C20 O4 -176.8(3) . . . . ?
C9 O3 C20 C21 2.0(3) . . . . ?
C9 C8 C12 C11 48.3(3) . . . . ?
C9 C8 C12 C13 178.4(2) . . . . ?
C9 C10 C11 C12 1.5(3) . . . . ?
C10 C9 C22 C21 -86.4(3) . . . . ?
C10 C11 C12 C8 -31.5(3) . . . . ?
C10 C11 C12 C13 -159.3(3) . . . . ?
C11 C12 C13 C5 176.8(2) . . . . ?
C11 C12 C13 C14 -59.2(3) . . . . ?
C12 C8 C9 O3 -165.6(2) . . . . ?
C12 C8 C9 C10 -47.0(3) . . . . ?
C12 C8 C9 C22 76.5(3) . . . . ?
C12 C13 C14 S1 -53.9(3) . . . . ?
C12 C13 C14 C15 -177.7(2) . . . . ?
C13 C5 C6 C7 53.3(3) . . . . ?
C13 C14 C15 C16 52.1(4) . . . . ?
C14 S1 C23 O2 0.6(5) . . . . ?
C14 S1 C23 C24 -177.8(3) . . . . ?
C14 C15 C16 C4 -53.5(4) . . . . ?
C14 C15 C16 C17 127.1(3) . . . . ?
C15 C16 C17 C1 173.0(3) . . . . ?
C16 C4 C5 C6 178.3(2) . . . . ?
C16 C4 C5 C13 -53.3(3) . . . . ?
C17 C1 C2 C3 38.2(4) . . . . ?
C18 C4 C5 C6 -62.2(3) . . . . ?
C18 C4 C5 C13 66.2(3) . . . . ?
C18 C4 C16 C15 -69.7(3) . . . . ?
C18 C4 C16 C17 109.6(3) . . . . ?
C19 C8 C9 O3 -48.1(3) . . . . ?
C19 C8 C9 C10 70.6(3) . . . . ?
C19 C8 C9 C22 -166.0(2) . . . . ?
C19 C8 C12 C11 -66.6(3) . . . . ?
C19 C8 C12 C13 63.4(3) . . . . ?
C20 O3 C9 C8 -148.2(2) . . . . ?
C20 O3 C9 C10 97.5(3) . . . . ?
C20 O3 C9 C22 -21.9(3) . . . . ?
C20 C21 C22 C9 -30.9(3) . . . . ?
C22 C9 C10 C11 -98.4(3) . . . . ?
C23 S1 C14 C13 132.8(2) . . . . ?
C23 S1 C14 C15 -103.3(2) . . . . ?
S2 N1 C25 O5 177.4(3) . . . . ?
S2 N1 C25 C26 -1.1(3) . . . . ?
S2 C27 C28 C29 -178.1(3) . . . . ?
O5 C25 C26 C27 -176.1(3) . . . . ?
O5 C25 C26 C31 3.0(6) . . . . ?
O6 S2 N1 C25 -115.9(2) . . . . ?
O6 S2 C27 C26 114.5(2) . . . . ?
O6 S2 C27 C28 -66.1(3) . . . . ?
O7 S2 N1 C25 113.1(2) . . . . ?
O7 S2 C27 C26 -112.0(2) . . . . ?
O7 S2 C27 C28 67.4(3) . . . . ?
N1 S2 C27 C26 1.6(2) . . . . ?
N1 S2 C27 C28 -178.9(3) . . . . ?
N1 C25 C26 C27 2.3(4) . . . . ?
N1 C25 C26 C31 -178.6(3) . . . . ?
C25 C26 C27 S2 -2.5(3) . . . . ?
C25 C26 C27 C28 178.0(3) . . . . ?
C25 C26 C31 C30 -178.4(3) . . . . ?
C26 C27 C28 C29 1.2(5) . . . . ?
C27 S2 N1 C25 -0.3(3) . . . . ?
C27 C26 C31 C30 0.6(5) . . . . ?
C27 C28 C29 C30 -0.8(5) . . . . ?
C28 C29 C30 C31 0.4(6) . . . . ?
C29 C30 C31 C26 -0.3(6) . . . . ?
C31 C26 C27 S2 178.3(3) . . . . ?
C31 C26 C27 C28 -1.2(5) . . . . ?
